data_7032028
loop_
_publ_author_name
'Bansal, Deepak'
'Kumar, Gulshan'
'Hundal, Geeta'
'Gupta, Rajeev'

_publ_section_title
;
 Mononuclear complexes of amide-based ligands containing appended
 functional groups: role of secondary coordination spheres on catalysis.
;
_journal_issue 39
_journal_name_full 'Dalton transactions (Cambridge, England : 2003)'
_journal_page_first 14865
_journal_page_last 14875
_journal_paper_doi 10.1039/c4dt02079k
_journal_volume 43
_journal_year 2014
_chemical_formula_moiety 'C13 H9 N7 O8 S2 Zn'
_chemical_formula_sum 'C13 H9 N7 O8 S2 Zn'
_chemical_formula_weight 520.80
_chemical_name_systematic
;
 ?
;
_space_group_IT_number 15
_symmetry_cell_setting monoclinic
_symmetry_space_group_name_Hall '-C 2yc'
_symmetry_space_group_name_H-M 'C 1 2/c 1'
_atom_sites_solution_hydrogens geom
_atom_sites_solution_primary direct
_atom_sites_solution_secondary difmap
_audit_creation_method SHELXL-97
_cell_angle_alpha 90.00
_cell_angle_beta 104.262(4)
_cell_angle_gamma 90.00
_cell_formula_units_Z 4
_cell_length_a 18.3285(16)
_cell_length_b 13.1608(11)
_cell_length_c 7.6191(7)
_cell_measurement_reflns_used 2617
_cell_measurement_temperature 293(2)
_cell_measurement_theta_max 29.98
_cell_measurement_theta_min 2.08
_cell_volume 1781.2(3)
_computing_cell_refinement 'Bruker SAINT'
_computing_data_collection 'Bruker APEX2'
_computing_data_reduction 'Bruker SAINT'
_computing_molecular_graphics 'Bruker SHELXTL'
_computing_publication_material 'Bruker SHELXTL'
_computing_structure_refinement 'SHELXL-97 (Sheldrick, 2008)'
_computing_structure_solution 'SIR-92 (Altamore et al., 1993)'
_diffrn_ambient_temperature 293(2)
_diffrn_measured_fraction_theta_full 0.997
_diffrn_measured_fraction_theta_max 0.997
_diffrn_measurement_device_type 'Bruker APEX-II CCD'
_diffrn_measurement_method '\f and \w scans'
_diffrn_radiation_monochromator graphite
_diffrn_radiation_source 'fine-focus sealed tube'
_diffrn_radiation_type MoK\a
_diffrn_radiation_wavelength 0.71073
_diffrn_reflns_av_R_equivalents 0.0190
_diffrn_reflns_av_sigmaI/netI 0.0159
_diffrn_reflns_limit_h_max 25
_diffrn_reflns_limit_h_min -25
_diffrn_reflns_limit_k_max 18
_diffrn_reflns_limit_k_min -18
_diffrn_reflns_limit_l_max 10
_diffrn_reflns_limit_l_min -10
_diffrn_reflns_number 10181
_diffrn_reflns_theta_full 30.08
_diffrn_reflns_theta_max 30.08
_diffrn_reflns_theta_min 1.93
_exptl_absorpt_coefficient_mu 1.679
_exptl_absorpt_correction_T_max 0.7409
_exptl_absorpt_correction_T_min 0.6987
_exptl_absorpt_correction_type multi-scan
_exptl_absorpt_process_details sadabs
_exptl_crystal_colour white
_exptl_crystal_density_diffrn 1.942
_exptl_crystal_density_method 'not measured'
_exptl_crystal_description cube
_exptl_crystal_F_000 1048
_exptl_crystal_size_max 0.23
_exptl_crystal_size_mid 0.21
_exptl_crystal_size_min 0.19
_refine_diff_density_max 0.436
_refine_diff_density_min -0.285
_refine_diff_density_rms 0.060
_refine_ls_extinction_method none
_refine_ls_goodness_of_fit_ref 1.034
_refine_ls_hydrogen_treatment mixed
_refine_ls_matrix_type full
_refine_ls_number_parameters 149
_refine_ls_number_reflns 2617
_refine_ls_number_restraints 0
_refine_ls_restrained_S_all 1.034
_refine_ls_R_factor_all 0.0231
_refine_ls_R_factor_gt 0.0212
_refine_ls_shift/su_max 0.001
_refine_ls_shift/su_mean 0.000
_refine_ls_structure_factor_coef Fsqd
_refine_ls_weighting_details 'calc w=1/[\s^2^(Fo^2^)+(0.0323P)^2^+1.9146P] where P=(Fo^2^+2Fc^2^)/3'
_refine_ls_weighting_scheme calc
_refine_ls_wR_factor_gt 0.0591
_refine_ls_wR_factor_ref 0.0602
_reflns_number_gt 2452
_reflns_number_total 2617
_reflns_threshold_expression >2sigma(I)
_cod_data_source_file c4dt02079k2.cif
_cod_data_source_block shelxl
_cod_depositor_comments 'Adding full bibliography for 7032028--7032032.cif.'
_cod_original_sg_symbol_H-M 'C 2/c'
_cod_database_code 7032028

loop_
_symmetry_equiv_pos_as_xyz
'x, y, z'
'-x, y, -z+1/2'
'x+1/2, y+1/2, z'
'-x+1/2, y+1/2, -z+1/2'
'-x, -y, -z'
'x, -y, z-1/2'
'-x+1/2, -y+1/2, -z'
'x+1/2, -y+1/2, z-1/2'

loop_
_atom_site_label
_atom_site_type_symbol
_atom_site_fract_x
_atom_site_fract_y
_atom_site_fract_z
_atom_site_U_iso_or_equiv
_atom_site_adp_type
_atom_site_occupancy
_atom_site_symmetry_multiplicity
_atom_site_calc_flag
_atom_site_refinement_flags
H3' H 0.8849(10) 0.4387(16) 1.025(2) 0.026(5) Uiso 1 1 d .
C1 C 0.94320(6) 0.07870(8) 1.14139(16) 0.0132(2) Uani 1 1 d .
C2 C 0.94062(7) -0.02681(9) 1.13977(17) 0.0176(2) Uani 1 1 d .
H2 H 0.9000 -0.0612 1.0665 0.033(5) Uiso 1 1 calc R
C3 C 1.0000 -0.07970(13) 1.2500 0.0183(3) Uani 1 2 d S
H3 H 1.0000 -0.1504 1.2500 0.022 Uiso 1 2 calc SR
C4 C 0.88468(6) 0.14418(9) 1.01993(16) 0.0143(2) Uani 1 1 d .
C5 C 0.84818(6) 0.30826(9) 0.93862(16) 0.0138(2) Uani 1 1 d .
C6 C 0.79772(7) 0.46279(10) 0.83550(18) 0.0199(2) Uani 1 1 d .
H6 H 0.7949 0.5333 0.8322 0.034(5) Uiso 1 1 calc R
C7 C 0.74878(8) 0.40212(10) 0.7253(2) 0.0236(3) Uani 1 1 d .
H7 H 0.7079 0.4252 0.6360 0.061(7) Uiso 1 1 calc R
N2 N 0.89824(6) 0.24574(8) 1.04526(14) 0.01324(18) Uani 1 1 d .
N1 N 1.0000 0.12864(10) 1.2500 0.0117(2) Uani 1 2 d S
N4 N 1.06787(6) 0.34984(8) 0.99153(14) 0.0170(2) Uani 1 1 d .
N3 N 0.85310(6) 0.40888(8) 0.95531(14) 0.0158(2) Uani 1 1 d .
O1 O 0.83156(5) 0.10514(7) 0.90928(13) 0.02061(19) Uani 1 1 d .
O2 O 1.03939(5) 0.39344(7) 1.11140(12) 0.01733(17) Uani 1 1 d .
O3 O 1.07411(6) 0.25568(7) 0.99685(15) 0.0254(2) Uani 1 1 d .
O4 O 1.08781(6) 0.40292(8) 0.87891(14) 0.0267(2) Uani 1 1 d .
S1 S 0.770502(18) 0.27512(2) 0.76839(5) 0.02017(8) Uani 1 1 d .
Zn1 Zn 1.0000 0.283073(13) 1.2500 0.01134(6) Uani 1 2 d S

loop_
_atom_site_aniso_label
_atom_site_aniso_U_11
_atom_site_aniso_U_22
_atom_site_aniso_U_33
_atom_site_aniso_U_23
_atom_site_aniso_U_13
_atom_site_aniso_U_12
C1 0.0128(5) 0.0108(5) 0.0144(5) -0.0002(4) 0.0003(4) -0.0006(4)
C2 0.0187(5) 0.0112(5) 0.0196(5) -0.0004(4) -0.0017(4) -0.0024(4)
C3 0.0226(8) 0.0102(7) 0.0186(8) 0.000 -0.0015(6) 0.000
C4 0.0133(5) 0.0119(5) 0.0160(5) 0.0003(4) 0.0005(4) -0.0002(4)
C5 0.0121(5) 0.0136(5) 0.0149(5) 0.0010(4) 0.0018(4) 0.0007(4)
C6 0.0205(6) 0.0158(5) 0.0234(6) 0.0067(5) 0.0054(5) 0.0075(4)
C7 0.0186(6) 0.0222(6) 0.0270(7) 0.0081(5) -0.0004(5) 0.0072(5)
N2 0.0125(4) 0.0106(4) 0.0149(4) 0.0008(4) 0.0001(3) 0.0005(3)
N1 0.0119(6) 0.0095(6) 0.0132(6) 0.000 0.0021(5) 0.000
N4 0.0185(5) 0.0159(5) 0.0171(5) -0.0021(4) 0.0051(4) -0.0053(4)
N3 0.0171(5) 0.0128(5) 0.0161(5) 0.0015(4) 0.0018(4) 0.0034(4)
O1 0.0171(4) 0.0147(4) 0.0242(5) -0.0004(3) -0.0061(3) -0.0020(3)
O2 0.0212(4) 0.0146(4) 0.0177(4) -0.0008(3) 0.0078(3) -0.0015(3)
O3 0.0351(6) 0.0134(4) 0.0304(5) -0.0046(4) 0.0135(4) -0.0044(4)
O4 0.0374(6) 0.0230(5) 0.0248(5) 0.0015(4) 0.0174(4) -0.0076(4)
S1 0.01487(15) 0.01842(15) 0.02220(16) 0.00262(11) -0.00501(12) 0.00068(10)
Zn1 0.01178(10) 0.00821(9) 0.01338(10) 0.000 0.00187(7) 0.000

loop_
_atom_type_symbol
_atom_type_description
_atom_type_scat_dispersion_real
_atom_type_scat_dispersion_imag
_atom_type_scat_source
C C 0.0030 0.0020 'International Tables Vol C Tables 4.2.6.8 and 6.1.1.4'
H H 0.0000 0.0000 'International Tables Vol C Tables 4.2.6.8 and 6.1.1.4'
N N 0.0060 0.0030 'International Tables Vol C Tables 4.2.6.8 and 6.1.1.4'
O O 0.0110 0.0060 'International Tables Vol C Tables 4.2.6.8 and 6.1.1.4'
S S 0.1250 0.1230 'International Tables Vol C Tables 4.2.6.8 and 6.1.1.4'
Zn Zn 0.2840 1.4300 'International Tables Vol C Tables 4.2.6.8 and 6.1.1.4'

loop_
_geom_angle_atom_site_label_1
_geom_angle_atom_site_label_2
_geom_angle_atom_site_label_3
_geom_angle
_geom_angle_site_symmetry_1
_geom_angle_site_symmetry_3
N1 C1 C2 121.20(11) . .
N1 C1 C4 115.42(10) . .
C2 C1 C4 123.36(11) . .
C3 C2 C1 118.45(12) . .
C3 C2 H2 120.8 . .
C1 C2 H2 120.8 . .
C2 C3 C2 119.76(16) 2_757 .
C2 C3 H3 120.1 2_757 .
C2 C3 H3 120.1 . .
O1 C4 N2 126.22(11) . .
O1 C4 C1 120.38(11) . .
N2 C4 C1 113.39(10) . .
N3 C5 N2 122.03(11) . .
N3 C5 S1 110.27(9) . .
N2 C5 S1 127.70(9) . .
C7 C6 N3 112.29(11) . .
C7 C6 H6 123.9 . .
N3 C6 H6 123.9 . .
C6 C7 S1 111.80(10) . .
C6 C7 H7 124.1 . .
S1 C7 H7 124.1 . .
C5 N2 C4 116.11(10) . .
C5 N2 Zn1 129.21(8) . .
C4 N2 Zn1 114.67(7) . .
C1 N1 C1 120.91(14) . 2_757
C1 N1 Zn1 119.55(7) . .
C1 N1 Zn1 119.55(7) 2_757 .
O4 N4 O3 123.21(11) . .
O4 N4 O2 118.82(10) . .
O3 N4 O2 117.97(10) . .
C5 N3 C6 115.22(11) . .
C5 N3 H3' 125.4(15) . .
C6 N3 H3' 119.4(15) . .
N4 O2 Zn1 107.89(7) . .
C5 S1 C7 90.41(6) . .
O2 Zn1 O2 88.64(5) 2_757 .
O2 Zn1 N1 135.68(3) 2_757 .
O2 Zn1 N1 135.68(2) . .
O2 Zn1 N2 100.54(4) 2_757 .
O2 Zn1 N2 98.09(4) . .
N1 Zn1 N2 76.93(3) . .
O2 Zn1 N2 98.09(4) 2_757 2_757
O2 Zn1 N2 100.54(4) . 2_757
N1 Zn1 N2 76.93(3) . 2_757
N2 Zn1 N2 153.86(5) . 2_757

loop_
_geom_bond_atom_site_label_1
_geom_bond_atom_site_label_2
_geom_bond_distance
_geom_bond_site_symmetry_2
C1 N1 1.3327(13) .
C1 C2 1.3894(16) .
C1 C4 1.5035(16) .
C2 C3 1.3871(15) .
C2 H2 0.9300 .
C3 C2 1.3871(15) 2_757
C3 H3 0.9300 .
C4 O1 1.2322(14) .
C4 N2 1.3645(15) .
C5 N3 1.3313(15) .
C5 N2 1.3460(15) .
C5 S1 1.7290(12) .
C6 C7 1.333(2) .
C6 N3 1.3822(15) .
C6 H6 0.9300 .
C7 S1 1.7309(14) .
C7 H7 0.9300 .
N2 Zn1 2.1725(10) .
N1 C1 1.3327(13) 2_757
N1 Zn1 2.0325(14) .
N4 O4 1.2297(14) .
N4 O3 1.2442(14) .
N4 O2 1.2926(13) .
N3 H3' 0.791(19) .
O2 Zn1 2.0302(9) .
Zn1 O2 2.0302(9) 2_757
Zn1 N2 2.1725(10) 2_757

loop_
_geom_torsion_atom_site_label_1
_geom_torsion_atom_site_label_2
_geom_torsion_atom_site_label_3
_geom_torsion_atom_site_label_4
_geom_torsion
_geom_torsion_site_symmetry_1
_geom_torsion_site_symmetry_4
N1 C1 C2 C3 -2.07(17) . .
C4 C1 C2 C3 176.18(9) . .
C1 C2 C3 C2 0.99(8) . 2_757
N1 C1 C4 O1 177.02(10) . .
C2 C1 C4 O1 -1.32(18) . .
N1 C1 C4 N2 -2.01(14) . .
C2 C1 C4 N2 179.65(11) . .
N3 C6 C7 S1 0.07(15) . .
N3 C5 N2 C4 176.94(11) . .
S1 C5 N2 C4 -2.33(16) . .
N3 C5 N2 Zn1 -4.61(17) . .
S1 C5 N2 Zn1 176.13(6) . .
O1 C4 N2 C5 0.25(18) . .
C1 C4 N2 C5 179.21(10) . .
O1 C4 N2 Zn1 -178.43(10) . .
C1 C4 N2 Zn1 0.53(12) . .
C2 C1 N1 C1 1.06(9) . 2_757
C4 C1 N1 C1 -177.32(11) . 2_757
C2 C1 N1 Zn1 -178.94(9) . .
C4 C1 N1 Zn1 2.68(11) . .
N2 C5 N3 C6 179.72(11) . .
S1 C5 N3 C6 -0.90(13) . .
C7 C6 N3 C5 0.55(17) . .
O4 N4 O2 Zn1 172.23(9) . .
O3 N4 O2 Zn1 -8.17(13) . .
N3 C5 S1 C7 0.77(10) . .
N2 C5 S1 C7 -179.90(12) . .
C6 C7 S1 C5 -0.48(11) . .
N4 O2 Zn1 O2 -176.56(9) . 2_757
N4 O2 Zn1 N1 3.44(9) . .
N4 O2 Zn1 N2 -76.11(8) . .
N4 O2 Zn1 N2 85.47(8) . 2_757
C1 N1 Zn1 O2 89.95(7) . 2_757
C1 N1 Zn1 O2 -90.05(7) 2_757 2_757
C1 N1 Zn1 O2 -90.05(7) . .
C1 N1 Zn1 O2 89.95(7) 2_757 .
C1 N1 Zn1 N2 -1.83(6) . .
C1 N1 Zn1 N2 178.17(6) 2_757 .
C1 N1 Zn1 N2 178.17(6) . 2_757
C1 N1 Zn1 N2 -1.83(6) 2_757 2_757
C5 N2 Zn1 O2 47.37(11) . 2_757
C4 N2 Zn1 O2 -134.15(8) . 2_757
C5 N2 Zn1 O2 -42.74(11) . .
C4 N2 Zn1 O2 135.73(8) . .
C5 N2 Zn1 N1 -177.88(11) . .
C4 N2 Zn1 N1 0.59(7) . .
C5 N2 Zn1 N2 -177.88(11) . 2_757
C4 N2 Zn1 N2 0.59(7) . 2_757
